data_4115429
loop_
_publ_author_name
'Cristian Saul Campos-Fern\'andez'
'Rodolphe Cl\'erac'
'John M. Koomen'
'David H. Russell'
'Kim R. Dunbar'

_publ_section_title
;
 Fine-Tuning the Ring-Size of Metallacyclophanes: A Rational Approach to
 Molecular Pentagons
;
_journal_name_full 'Journal of the American Chemical Society'
_journal_page_first 773
_journal_page_last 774
_journal_paper_doi 10.1021/ja002960r
_journal_volume 123
_journal_year 2001
_chemical_formula_sum 'C70 H65 Cl8 N35 O32 Zn4'
_chemical_formula_weight 2453.7
_chemical_name_systematic
; 
 ? 
;
_space_group_IT_number 15
_symmetry_cell_setting monoclinic
_symmetry_space_group_name_Hall '-C 2yc'
_symmetry_space_group_name_H-M 'C 1 2/c 1'
_atom_sites_solution_hydrogens geom
_atom_sites_solution_primary direct
_atom_sites_solution_secondary difmap
_audit_creation_method SHELXL-97
_cell_angle_alpha 90.00
_cell_angle_beta 102.30(3)
_cell_angle_gamma 90.00
_cell_formula_units_Z 10
_cell_length_a 20.377(4)
_cell_length_b 16.634(3)
_cell_length_c 28.283(6)
_cell_measurement_temperature 110(2)
_cell_volume 9366(3)
_computing_structure_refinement 'SHELXL-97 (Sheldrick, 1997)'
_computing_structure_solution 'SHELXS-97 (Sheldrick, 1990)'
_diffrn_ambient_temperature 293(2)
_diffrn_measured_fraction_theta_full 1.000
_diffrn_measured_fraction_theta_max 1.000
_diffrn_radiation_monochromator graphite
_diffrn_radiation_source 'fine-focus sealed tube'
_diffrn_radiation_type MoK\a
_diffrn_radiation_wavelength 0.71073
_diffrn_reflns_av_R_equivalents 0.0654
_diffrn_reflns_av_sigmaI/netI 0.0670
_diffrn_reflns_limit_h_max 23
_diffrn_reflns_limit_h_min -23
_diffrn_reflns_limit_k_max 19
_diffrn_reflns_limit_k_min -19
_diffrn_reflns_limit_l_max 33
_diffrn_reflns_limit_l_min -33
_diffrn_reflns_number 44125
_diffrn_reflns_theta_full 24.71
_diffrn_reflns_theta_max 24.71
_diffrn_reflns_theta_min 1.47
_exptl_absorpt_coefficient_mu 1.348
_exptl_crystal_colour orange
_exptl_crystal_density_diffrn 1.795
_exptl_crystal_F_000 5094
_exptl_crystal_size_max 0.2
_exptl_crystal_size_mid 0.045
_exptl_crystal_size_min 0.3
_refine_diff_density_max 1.401
_refine_diff_density_min -1.232
_refine_diff_density_rms 0.136
_refine_ls_extinction_method none
_refine_ls_goodness_of_fit_ref 1.024
_refine_ls_hydrogen_treatment mixed
_refine_ls_matrix_type full
_refine_ls_number_parameters 727
_refine_ls_number_reflns 7997
_refine_ls_number_restraints 105
_refine_ls_restrained_S_all 1.033
_refine_ls_R_factor_all 0.1284
_refine_ls_R_factor_gt 0.0764
_refine_ls_shift/su_max 3.266
_refine_ls_shift/su_mean 0.052
_refine_ls_structure_factor_coef Fsqd
_refine_ls_weighting_details 'calc w=1/[\s^2^(Fo^2^)+(0.1669P)^2^+17.7577P] where P=(Fo^2^+2Fc^2^)/3'
_refine_ls_weighting_scheme calc
_refine_ls_wR_factor_gt 0.2218
_refine_ls_wR_factor_ref 0.2610
_reflns_number_gt 4776
_reflns_number_total 7997
_reflns_threshold_expression >2sigma(I)
_cod_data_source_file ja002960r_3.cif
_cod_data_source_block c2c
_cod_database_code 4115429

loop_
_symmetry_equiv_pos_as_xyz
'x, y, z'
'-x, y, -z+1/2'
'x+1/2, y+1/2, z'
'-x+1/2, y+1/2, -z+1/2'
'-x, -y, -z'
'x, -y, z-1/2'
'-x+1/2, -y+1/2, -z'
'x+1/2, -y+1/2, z-1/2'

loop_
_atom_site_label
_atom_site_type_symbol
_atom_site_fract_x
_atom_site_fract_y
_atom_site_fract_z
_atom_site_U_iso_or_equiv
_atom_site_adp_type
_atom_site_occupancy
_atom_site_symmetry_multiplicity
_atom_site_calc_flag
_atom_site_refinement_flags
_atom_site_disorder_assembly
_atom_site_disorder_group
Zn1 Zn 0.28475(5) 0.71055(5) 0.14689(3) 0.0354(3) Uani 1 1 d . . .
Zn2 Zn 0.61364(5) 0.75747(6) 0.09760(3) 0.0447(3) Uani 1 1 d . . .
Cl2 Cl -0.16118(12) 0.69682(13) 0.21808(9) 0.0557(6) Uani 1 1 d D . .
Cl3 Cl 0.5000 0.79281(17) 0.2500 0.0381(6) Uani 1 2 d S . .
Cl1 Cl 0.09247(13) 0.76601(14) 0.02463(8) 0.0682(8) Uani 1 1 d D . .
Cl4 Cl 0.7778(3) 0.9096(3) 0.02864(16) 0.173(3) Uani 1 1 d D . .
O4 O 0.0304(3) 0.8063(4) 0.0128(2) 0.089(3) Uani 1 1 d D . .
O3 O 0.1182(3) 0.7562(5) -0.0174(2) 0.105(3) Uani 1 1 d D . .
O2 O 0.1381(3) 0.8111(4) 0.0588(2) 0.139(5) Uani 1 1 d D . .
O1 O 0.0836(4) 0.6900(4) 0.0442(3) 0.144(5) Uani 1 1 d D . .
O10 O 0.4458(3) 0.8422(4) 0.22535(19) 0.0499(15) Uani 1 1 d . . .
O9 O 0.5229(3) 0.7423(4) 0.2155(2) 0.0498(15) Uani 1 1 d . . .
O8 O -0.1967(6) 0.6253(6) 0.2228(4) 0.054(6) Uani 0.60 1 d PD A 1
O7 O -0.2068(5) 0.7564(6) 0.1961(4) 0.081(5) Uani 0.60 1 d PD A 1
O6 O -0.1138(5) 0.6818(6) 0.1895(4) 0.074(4) Uani 0.60 1 d PD A 1
O5 O -0.1278(5) 0.7231(7) 0.2645(3) 0.100(5) Uani 0.60 1 d PD A 1
O7A O -0.186(2) 0.6162(19) 0.2221(10) 0.106(15) Uani 0.40 1 d P A 2
O6A O -0.0924(10) 0.7011(16) 0.2389(11) 0.112(8) Uani 0.40 1 d P A 2
O5A O -0.1648(15) 0.719(3) 0.1681(12) 0.20(2) Uani 0.40 1 d P A 2
O8A O -0.1993(11) 0.7510(11) 0.2354(13) 0.106(11) Uani 0.40 1 d P A 2
O14 O 0.7309(7) 0.9186(10) 0.0618(5) 0.115(7) Uiso 0.60 1 d PD B 3
O13 O 0.8271(8) 0.9772(10) 0.0365(6) 0.122(7) Uiso 0.60 1 d PD B 3
O12 O 0.7401(8) 0.9110(11) -0.0225(5) 0.146(9) Uiso 0.60 1 d PD B 3
O11 O 0.8148(9) 0.8322(9) 0.0386(7) 1.02(9) Uiso 1 1 d D B 3
O12A O 0.7361(7) 0.9403(9) 0.0544(5) 0.27(3) Uani 0.40 1 d PD B 4
O14A O 0.8413(6) 0.9297(10) 0.0482(6) 0.127(12) Uani 0.40 1 d PD B 4
O13A O 0.7615(8) 0.9363(12) -0.0172(5) 0.23(3) Uani 0.40 1 d PD B 4
O11A O 0.7727(8) 0.8286(8) 0.0282(7) 0.122(9) Uani 0.40 1 d PD B 4
O18 O -0.050(2) 0.4467(18) 0.0773(14) 2.0(2) Uiso 1 1 d D . .
Cl5 Cl -0.0469(6) 0.5248(7) 0.0400(3) 0.153(4) Uiso 0.50 1 d PD . .
O15 O 0.0000 0.5000 0.0000 0.333(18) Uiso 1 2 d SD . .
O16 O -0.0126(17) 0.605(2) 0.0726(15) 2.0(3) Uiso 1 1 d D . .
O17 O -0.1252(11) 0.548(3) 0.0103(7) 0.62(3) Uiso 1 1 d D . .
C60 C -0.012(3) 0.589(4) 0.187(3) 0.45(4) Uiso 1 1 d . . .
N2 N 0.5041(3) 0.7564(4) 0.1069(2) 0.0379(15) Uani 1 1 d . . .
N1 N 0.2989(3) 0.8365(4) 0.1370(2) 0.0347(15) Uani 1 1 d . . .
N8 N 0.3208(3) 0.8024(4) 0.2482(2) 0.0338(14) Uani 1 1 d . . .
N3 N 0.3861(3) 0.7226(4) 0.1304(2) 0.0345(15) Uani 1 1 d . . .
N10 N 0.3063(3) 0.5940(4) 0.1779(2) 0.0344(14) Uani 1 1 d . . .
N4F N 0.4231(3) 0.6615(4) 0.1207(2) 0.0381(15) Uani 1 1 d . . .
N6A N 0.3150(3) 0.7316(4) 0.2266(2) 0.0345(14) Uani 1 1 d . . .
N9A N 0.2557(4) 0.6686(4) 0.0757(2) 0.0479(18) Uani 1 1 d . . .
N6 N 0.5804(4) 0.6394(4) 0.0841(2) 0.0454(18) Uani 1 1 d . . .
N7 N 0.6436(3) 0.7341(4) 0.1775(2) 0.0339(14) Uani 1 1 d . . .
N5 N 0.4663(3) 0.8170(4) 0.1164(2) 0.0367(15) Uani 1 1 d . . .
N6B N 0.5906(5) 0.7956(6) 0.0280(3) 0.081(3) Uani 1 1 d . . .
N9C N 0.6267(3) 0.8728(4) 0.1296(2) 0.0384(15) Uani 1 1 d . . .
N9 N 0.7125(5) 0.7349(8) 0.0953(4) 0.060(3) Uani 1 1 d . . .
C18 C 0.6506(3) 0.6631(4) 0.1988(2) 0.0209(14) Uani 1 1 d . . .
C6 C 0.4073(4) 0.7974(4) 0.1252(2) 0.0331(17) Uani 1 1 d . . .
N20 N 0.5936(6) 0.3828(8) 0.1664(3) 0.104(4) Uani 1 1 d . . .
C7 C 0.4795(4) 0.6819(5) 0.1069(3) 0.0378(18) Uani 1 1 d . . .
C5 C 0.3593(4) 0.8613(4) 0.1311(2) 0.0349(18) Uani 1 1 d . . .
C18A C 0.3354(4) 0.5144(5) 0.2505(3) 0.041(2) Uani 1 1 d . . .
C17A C 0.3298(4) 0.6648(4) 0.2533(3) 0.0343(17) Uani 1 1 d . . .
C19A C 0.3431(4) 0.8006(5) 0.2956(3) 0.0326(17) Uani 1 1 d . . .
C16B C 0.6448(4) 0.8788(5) 0.1781(3) 0.0367(18) Uani 1 1 d . . .
C8 C 0.5191(4) 0.6167(5) 0.0906(3) 0.041(2) Uani 1 1 d . . .
C15B C 0.6519(4) 0.9503(5) 0.2023(3) 0.0396(19) Uani 1 1 d . . .
H15A H 0.6636 0.9517 0.2359 0.048 Uiso 1 1 calc R . .
C3 C 0.3289(5) 0.9988(5) 0.1356(3) 0.049(2) Uani 1 1 d . . .
H3A H 0.3386 1.0534 0.1351 0.058 Uiso 1 1 calc R . .
C13B C 0.6236(4) 1.0150(5) 0.1257(3) 0.051(2) Uani 1 1 d . . .
H13A H 0.6161 1.0611 0.1067 0.061 Uiso 1 1 calc R . .
C13A C 0.3128(4) 0.4512(5) 0.1733(3) 0.049(2) Uani 1 1 d . . .
H13B H 0.3089 0.4051 0.1543 0.058 Uiso 1 1 calc R . .
C14B C 0.6412(4) 1.0217(5) 0.1753(3) 0.051(2) Uani 1 1 d . . .
H14A H 0.6458 1.0716 0.1904 0.061 Uiso 1 1 calc R . .
C10A C 0.3297(4) 0.4461(5) 0.2228(3) 0.051(2) Uani 1 1 d . . .
H10A H 0.3372 0.3961 0.2377 0.061 Uiso 1 1 calc R . .
C9 C 0.4921(5) 0.5409(5) 0.0806(3) 0.050(2) Uani 1 1 d . . .
H9A H 0.4495 0.5283 0.0853 0.060 Uiso 1 1 calc R . .
C2 C 0.2683(4) 0.9736(5) 0.1424(3) 0.043(2) Uani 1 1 d . . .
H2A H 0.2361 1.0111 0.1466 0.051 Uiso 1 1 calc R . .
C12A C 0.3020(4) 0.5252(5) 0.1526(3) 0.0390(19) Uani 1 1 d . . .
H12A H 0.2911 0.5283 0.1190 0.047 Uiso 1 1 calc R . .
C11 C 0.5938(5) 0.5049(7) 0.0564(3) 0.063(3) Uani 1 1 d . . .
H11A H 0.6204 0.4674 0.0449 0.076 Uiso 1 1 calc R . .
C1 C 0.2541(4) 0.8926(5) 0.1430(3) 0.0420(19) Uani 1 1 d . . .
H1A H 0.2122 0.8764 0.1476 0.050 Uiso 1 1 calc R . .
C24 C 0.3232(4) 0.5881(4) 0.2264(3) 0.0335(17) Uani 1 1 d . . .
C14 C 0.2284(9) 0.6231(10) -0.0147(4) 0.142(8) Uani 1 1 d . . .
C22 C 0.5972(9) 0.8070(12) -0.0115(8) 0.140(6) Uani 1 1 d . . .
C21 C 0.5944(16) 0.811(2) -0.0671(8) 0.242(14) Uani 1 1 d . . .
C14A C 0.843(2) 0.708(2) 0.085(3) 0.89(9) Uani 1 1 d . . .
H14B H 0.8079 0.7242 0.0585 1.329 Uiso 1 1 calc R . .
H14C H 0.8518 0.7502 0.1086 1.329 Uiso 1 1 calc R . .
H14D H 0.8287 0.6606 0.0999 1.329 Uiso 1 1 calc R . .
C16 C 0.6173(5) 0.9413(5) 0.1042(3) 0.052(2) Uani 1 1 d . . .
H16B H 0.6059 0.9384 0.0706 0.062 Uiso 1 1 calc R . .
C4 C 0.3762(4) 0.9421(5) 0.1296(3) 0.0413(19) Uani 1 1 d . . .
H4A H 0.4181 0.9577 0.1248 0.050 Uiso 1 1 calc R . .
C10 C 0.5312(6) 0.4840(6) 0.0632(3) 0.062(3) Uani 1 1 d . . .
H10B H 0.5151 0.4321 0.0563 0.074 Uiso 1 1 calc R . .
C13 C 0.2422(5) 0.6476(6) 0.0372(3) 0.065(3) Uani 1 1 d . . .
C23A C 0.748(2) 0.7293(15) 0.0835(9) 0.24(2) Uani 1 1 d . . .
C12 C 0.6168(5) 0.5828(6) 0.0670(3) 0.055(2) Uani 1 1 d . . .
H12B H 0.6590 0.5966 0.0620 0.066 Uiso 1 1 calc R . .
N21 N 0.0000 0.5425(10) 0.2500 0.107(5) Uani 1 2 d S . .
C61 C -0.0137(12) 0.5830(12) 0.160(3) 0.69(9) Uani 1 1 d . . .
H61A H -0.0290 0.6318 0.1426 1.033 Uiso 1 1 calc R . .
H61B H -0.0445 0.5403 0.1478 1.033 Uiso 1 1 calc R . .
H61C H 0.0300 0.5696 0.1545 1.033 Uiso 1 1 calc R . .
C81 C 0.5475(8) 0.3483(10) 0.1677(6) 0.103(4) Uani 1 1 d . . .
C63 C 0.4877(12) 0.321(2) 0.1725(17) 0.39(3) Uani 1 1 d . . .
H63A H 0.4858 0.2641 0.1679 0.592 Uiso 1 1 calc R . .
H63B H 0.4531 0.3464 0.1487 0.592 Uiso 1 1 calc R . .
H63C H 0.4812 0.3340 0.2043 0.592 Uiso 1 1 calc R . .
C100 C 0.4919(16) 0.522(3) 0.2012(11) 0.40(3) Uani 1 1 d . . .
C101 C 0.5000 0.5337(13) 0.2500 0.29(4) Uani 1 2 d S . .
N11 N 0.1848(3) 0.7164(3) 0.1509(2) 0.0283(13) Uani 1 1 d . . .
H18A H 0.357(5) 0.504(6) 0.280(3) 0.06(3) Uiso 1 1 d . . .
C14D C 0.133(4) 0.731(5) 0.160(3) 0.63(6) Uiso 1 1 d . . .

loop_
_atom_site_aniso_label
_atom_site_aniso_U_11
_atom_site_aniso_U_22
_atom_site_aniso_U_33
_atom_site_aniso_U_23
_atom_site_aniso_U_13
_atom_site_aniso_U_12
Zn1 0.0482(6) 0.0274(5) 0.0262(5) -0.0025(4) -0.0019(4) 0.0036(4)
Zn2 0.0593(7) 0.0477(6) 0.0273(5) 0.0017(4) 0.0094(4) 0.0044(5)
Cl2 0.0585(15) 0.0423(13) 0.0703(16) 0.0076(11) 0.0225(12) 0.0084(11)
Cl3 0.0372(14) 0.0482(16) 0.0261(13) 0.000 0.0001(11) 0.000
Cl1 0.094(2) 0.0552(15) 0.0419(13) -0.0087(11) -0.0143(13) 0.0266(14)
Cl4 0.280(7) 0.136(4) 0.147(4) -0.080(4) 0.147(5) -0.083(5)
O4 0.109(6) 0.068(5) 0.065(5) -0.015(4) -0.036(4) 0.043(4)
O3 0.095(6) 0.163(9) 0.047(5) -0.012(5) -0.005(4) 0.018(6)
O2 0.148(8) 0.108(7) 0.110(7) -0.071(6) -0.085(6) 0.056(6)
O1 0.139(9) 0.106(8) 0.194(11) 0.101(8) 0.052(8) 0.066(7)
O10 0.048(3) 0.058(4) 0.037(3) 0.002(3) -0.007(3) 0.004(3)
O9 0.055(4) 0.058(4) 0.035(3) -0.007(3) 0.007(3) 0.007(3)
O8 0.058(8) 0.025(8) 0.081(15) -0.015(8) 0.020(8) -0.007(7)
O7 0.061(9) 0.046(8) 0.125(13) 0.026(9) -0.006(10) 0.017(6)
O6 0.089(9) 0.050(7) 0.105(10) -0.008(7) 0.070(8) -0.001(6)
O5 0.099(11) 0.151(14) 0.051(8) -0.031(8) 0.016(7) -0.063(10)
O7A 0.19(3) 0.07(2) 0.06(2) 0.014(16) 0.02(2) 0.05(2)
O6A 0.058(13) 0.14(2) 0.14(2) -0.045(18) 0.038(14) 0.003(13)
O5A 0.13(2) 0.32(5) 0.17(3) 0.17(3) 0.10(2) 0.14(3)
O8A 0.052(14) 0.031(11) 0.25(4) -0.025(16) 0.062(19) -0.005(9)
O12A 0.34(5) 0.41(6) 0.13(2) -0.24(3) 0.22(3) -0.34(5)
O14A 0.14(2) 0.071(14) 0.22(3) -0.102(17) 0.16(2) -0.100(15)
O13A 0.22(4) 0.43(7) 0.10(2) -0.13(3) 0.15(2) -0.13(4)
O11A 0.093(17) 0.14(2) 0.15(2) -0.01(2) 0.068(17) 0.005(16)
N2 0.049(4) 0.033(4) 0.026(3) -0.003(3) -0.003(3) 0.006(3)
N1 0.045(4) 0.033(4) 0.022(3) -0.002(3) -0.004(3) 0.006(3)
N8 0.042(4) 0.029(3) 0.026(3) -0.004(3) 0.000(3) 0.004(3)
N3 0.047(4) 0.029(4) 0.023(3) -0.004(3) -0.002(3) 0.007(3)
N10 0.042(4) 0.029(3) 0.030(3) -0.006(3) 0.004(3) 0.000(3)
N4F 0.052(4) 0.030(4) 0.030(3) -0.005(3) 0.004(3) 0.006(3)
N6A 0.041(4) 0.029(3) 0.030(3) -0.001(3) 0.000(3) 0.001(3)
N9A 0.064(5) 0.040(4) 0.033(4) -0.003(3) -0.004(3) 0.010(3)
N6 0.054(5) 0.055(5) 0.023(3) 0.000(3) 0.001(3) 0.020(4)
N7 0.037(4) 0.039(4) 0.026(3) -0.002(3) 0.008(3) -0.002(3)
N5 0.047(4) 0.032(4) 0.027(3) -0.005(3) 0.000(3) 0.004(3)
N6B 0.140(9) 0.081(7) 0.020(4) 0.011(4) 0.015(5) 0.015(6)
N9C 0.040(4) 0.045(4) 0.029(3) 0.007(3) 0.003(3) -0.002(3)
N9 0.055(5) 0.087(7) 0.048(6) 0.000(5) 0.033(4) 0.003(4)
C18 0.027(3) 0.019(3) 0.016(3) 0.000(3) 0.001(3) 0.002(3)
C6 0.053(5) 0.024(4) 0.018(3) -0.002(3) -0.004(3) -0.002(3)
N20 0.109(9) 0.151(11) 0.053(6) -0.013(6) 0.021(6) -0.054(8)
C7 0.047(5) 0.040(5) 0.022(4) 0.000(3) -0.003(3) 0.006(4)
C5 0.041(5) 0.032(4) 0.026(4) 0.000(3) -0.006(3) 0.004(3)
C18A 0.058(5) 0.027(4) 0.035(4) 0.005(4) 0.003(4) 0.004(4)
C17A 0.030(4) 0.031(4) 0.038(4) -0.002(3) 0.000(3) -0.003(3)
C19A 0.029(4) 0.037(4) 0.032(4) -0.003(3) 0.007(3) -0.001(3)
C16B 0.032(4) 0.045(5) 0.033(4) 0.014(4) 0.008(3) 0.001(4)
C8 0.059(6) 0.037(5) 0.024(4) -0.004(3) 0.000(4) 0.015(4)
C15B 0.052(5) 0.032(4) 0.033(4) 0.003(3) 0.006(4) -0.004(4)
C3 0.063(6) 0.031(4) 0.048(5) 0.003(4) 0.004(4) 0.006(4)
C13B 0.060(6) 0.042(5) 0.047(5) 0.023(4) 0.002(4) 0.004(4)
C13A 0.065(6) 0.030(5) 0.050(5) -0.011(4) 0.010(4) 0.000(4)
C14B 0.059(6) 0.039(5) 0.052(5) 0.009(4) 0.007(4) 0.001(4)
C10A 0.059(6) 0.027(4) 0.061(6) 0.010(4) 0.000(5) -0.005(4)
C9 0.061(6) 0.038(5) 0.046(5) -0.009(4) 0.002(4) 0.005(4)
C2 0.054(5) 0.034(5) 0.038(4) -0.004(4) 0.004(4) 0.011(4)
C12A 0.046(5) 0.030(4) 0.038(4) -0.008(3) 0.001(4) 0.001(3)
C11 0.074(7) 0.068(7) 0.047(6) -0.013(5) 0.010(5) 0.020(6)
C1 0.053(5) 0.043(5) 0.026(4) -0.001(4) 0.000(4) 0.006(4)
C24 0.037(4) 0.032(4) 0.030(4) 0.000(3) 0.005(3) 0.003(3)
C14 0.206(16) 0.142(13) 0.042(6) -0.054(8) -0.055(8) 0.098(12)
C22 0.139(15) 0.137(16) 0.139(17) 0.030(13) 0.020(13) -0.006(12)
C21 0.31(4) 0.34(4) 0.103(16) 0.05(2) 0.099(19) 0.02(3)
C14A 0.63(8) 0.40(5) 2.0(2) 0.40(9) 1.11(13) 0.12(5)
C16 0.073(6) 0.045(6) 0.032(4) 0.012(4) 0.001(4) -0.001(5)
C4 0.048(5) 0.034(4) 0.038(4) -0.003(4) 0.000(4) 0.004(4)
C10 0.085(8) 0.046(6) 0.051(6) -0.015(4) 0.007(5) 0.007(5)
C13 0.097(8) 0.054(6) 0.030(5) -0.015(4) -0.017(5) 0.028(5)
C23A 0.53(6) 0.097(17) 0.088(15) 0.013(12) 0.02(3) -0.09(3)
C12 0.064(6) 0.059(6) 0.041(5) -0.001(4) 0.011(4) 0.019(5)
N21 0.147(16) 0.065(10) 0.102(12) 0.000 0.008(10) 0.000
C61 0.125(19) 0.058(11) 2.0(3) -0.12(4) 0.49(7) -0.016(11)
C81 0.079(10) 0.102(11) 0.123(12) -0.005(9) 0.011(9) 0.000(8)
C63 0.100(17) 0.29(4) 0.78(9) 0.18(5) 0.07(3) -0.04(2)
C100 0.15(2) 0.78(9) 0.23(3) 0.34(5) -0.02(2) -0.04(3)
C101 0.039(13) 0.052(12) 0.81(11) 0.000 0.13(3) 0.000
N11 0.030(3) 0.023(3) 0.028(3) 0.004(2) -0.003(3) 0.003(2)

loop_
_atom_type_symbol
_atom_type_description
_atom_type_scat_dispersion_real
_atom_type_scat_dispersion_imag
_atom_type_scat_source
C C 0.0033 0.0016 'International Tables Vol C Tables 4.2.6.8 and 6.1.1.4'
H H 0.0000 0.0000 'International Tables Vol C Tables 4.2.6.8 and 6.1.1.4'
Cl Cl 0.1484 0.1585 'International Tables Vol C Tables 4.2.6.8 and 6.1.1.4'
N N 0.0061 0.0033 'International Tables Vol C Tables 4.2.6.8 and 6.1.1.4'
O O 0.0106 0.0060 'International Tables Vol C Tables 4.2.6.8 and 6.1.1.4'
Zn Zn 0.2839 1.4301 'International Tables Vol C Tables 4.2.6.8 and 6.1.1.4'

loop_
_geom_angle_atom_site_label_1
_geom_angle_atom_site_label_2
_geom_angle_atom_site_label_3
_geom_angle
_geom_angle_site_symmetry_1
_geom_angle_site_symmetry_3
N11 Zn1 N9A 89.3(3) . .
N11 Zn1 N10 98.0(2) . .
N9A Zn1 N10 94.8(2) . .
N11 Zn1 N1 97.1(2) . .
N9A Zn1 N1 102.6(2) . .
N10 Zn1 N1 157.0(2) . .
N11 Zn1 N3 168.2(2) . .
N9A Zn1 N3 85.1(3) . .
N10 Zn1 N3 92.8(2) . .
N1 Zn1 N3 74.2(2) . .
N11 Zn1 N6A 90.0(2) . .
N9A Zn1 N6A 169.5(2) . .
N10 Zn1 N6A 74.9(2) . .
N1 Zn1 N6A 87.9(2) . .
N3 Zn1 N6A 97.4(2) . .
N6B Zn2 N9 92.9(4) . .
N6B Zn2 N6 96.8(3) . .
N9 Zn2 N6 96.0(4) . .
N6B Zn2 N9C 96.5(3) . .
N9 Zn2 N9C 98.3(4) . .
N6 Zn2 N9C 159.9(3) . .
N6B Zn2 N7 171.5(3) . .
N9 Zn2 N7 86.7(3) . .
N6 Zn2 N7 91.7(2) . .
N9C Zn2 N7 75.1(2) . .
N6B Zn2 N2 94.8(3) . .
N9 Zn2 N2 168.2(4) . .
N6 Zn2 N2 74.3(2) . .
N9C Zn2 N2 89.7(2) . .
N7 Zn2 N2 86.9(2) . .
O8A Cl2 O6A 114.5(15) . .
O8A Cl2 O6 147.9(12) . .
O6A Cl2 O6 60.3(10) . .
O8A Cl2 O7 46.7(14) . .
O6A Cl2 O7 131.0(13) . .
O6 Cl2 O7 109.9(3) . .
O8A Cl2 O5 69.9(14) . .
O6A Cl2 O5 49.7(10) . .
O6 Cl2 O5 109.6(3) . .
O7 Cl2 O5 109.5(3) . .
O8A Cl2 O8 100.4(11) . .
O6A Cl2 O8 119.3(13) . .
O6 Cl2 O8 109.4(3) . .
O7 Cl2 O8 109.3(3) . .
O5 Cl2 O8 109.1(3) . .
O8A Cl2 O7A 110.4(17) . .
O6A Cl2 O7A 110.6(18) . .
O6 Cl2 O7A 100.3(16) . .
O7 Cl2 O7A 118.3(18) . .
O5 Cl2 O7A 108.8(15) . .
O8 Cl2 O7A 10.5(18) . .
O8A Cl2 O5A 105.6(19) . .
O6A Cl2 O5A 103.7(17) . .
O6 Cl2 O5A 52.0(10) . .
O7 Cl2 O5A 59.7(11) . .
O5 Cl2 O5A 137.8(19) . .
O8 Cl2 O5A 112.9(19) . .
O7A Cl2 O5A 112(2) . .
O10 Cl3 O10 110.0(5) 2_655 .
O10 Cl3 O9 109.7(3) 2_655 .
O10 Cl3 O9 109.4(3) . .
O10 Cl3 O9 109.4(3) 2_655 2_655
O10 Cl3 O9 109.7(3) . 2_655
O9 Cl3 O9 108.6(5) . 2_655
O4 Cl1 O2 109.7(3) . .
O4 Cl1 O1 109.7(3) . .
O2 Cl1 O1 109.2(3) . .
O4 Cl1 O3 109.4(3) . .
O2 Cl1 O3 109.4(3) . .
O1 Cl1 O3 109.3(3) . .
O12A Cl4 O14A 110.6(3) . .
O12A Cl4 O13A 110.2(3) . .
O14A Cl4 O13A 109.7(3) . .
O12A Cl4 O11A 109.2(3) . .
O14A Cl4 O11A 108.6(3) . .
O13A Cl4 O11A 108.6(3) . .
O12A Cl4 O14 17.0(10) . .
O14A Cl4 O14 114.3(10) . .
O13A Cl4 O14 121.1(10) . .
O11A Cl4 O14 92.7(10) . .
O12A Cl4 O12 105.6(10) . .
O14A Cl4 O12 130.9(10) . .
O13A Cl4 O12 23.9(11) . .
O11A Cl4 O12 89.0(11) . .
O14 Cl4 O12 110.1(3) . .
O12A Cl4 O11 125.7(10) . .
O14A Cl4 O11 74.4(9) . .
O13A Cl4 O11 118.7(11) . .
O11A Cl4 O11 34.3(9) . .
O14 Cl4 O11 109.6(3) . .
O12 Cl4 O11 109.5(3) . .
O12A Cl4 O13 96.7(9) . .
O14A Cl4 O13 35.8(9) . .
O13A Cl4 O13 85.1(11) . .
O11A Cl4 O13 143.2(9) . .
O14 Cl4 O13 109.5(3) . .
O12 Cl4 O13 109.0(3) . .
O11 Cl4 O13 109.1(3) . .
O15 Cl5 O16 109.5(3) . .
O15 Cl5 O17 109.5(3) . .
O16 Cl5 O17 109.5(3) . .
O15 Cl5 O18 109.5(3) . .
O16 Cl5 O18 109.5(3) . .
O17 Cl5 O18 109.4(3) . .
Cl5 O15 Cl5 180.0(8) . 5_565
C61 C60 N21 148(8) . .
N5 N2 C7 118.1(7) . .
N5 N2 Zn2 129.3(5) . .
C7 N2 Zn2 112.3(5) . .
C1 N1 C5 118.0(7) . .
C1 N1 Zn1 123.4(6) . .
C5 N1 Zn1 118.0(5) . .
C19A N8 N6A 115.3(6) . .
N4F N3 C6 118.6(7) . .
N4F N3 Zn1 124.7(5) . .
C6 N3 Zn1 116.4(5) . .
C12A N10 C24 117.2(7) . .
C12A N10 Zn1 124.7(5) . .
C24 N10 Zn1 118.0(5) . .
N3 N4F C7 115.4(6) . .
N8 N6A C17A 119.3(6) . .
N8 N6A Zn1 125.8(5) . .
C17A N6A Zn1 114.8(5) . .
C13 N9A Zn1 177.3(9) . .
C12 N6 C8 116.5(8) . .
C12 N6 Zn2 122.7(7) . .
C8 N6 Zn2 120.7(5) . .
C18 N7 C19A 119.5(6) . 2_655
C18 N7 Zn2 126.4(5) . .
C19A N7 Zn2 114.0(5) 2_655 .
C6 N5 N2 116.1(6) . .
C22 N6B Zn2 158.4(13) . .
C16 N9C C16B 117.5(7) . .
C16 N9C Zn2 123.5(5) . .
C16B N9C Zn2 119.1(5) . .
C23A N9 Zn2 159(3) . .
N7 C18 C17A 115.2(6) . 2_655
N5 C6 N3 125.5(7) . .
N5 C6 C5 119.7(7) . .
N3 C6 C5 114.8(7) . .
N2 C7 N4F 125.5(7) . .
N2 C7 C8 116.7(7) . .
N4F C7 C8 117.7(7) . .
N1 C5 C4 122.7(7) . .
N1 C5 C6 116.1(7) . .
C4 C5 C6 121.2(7) . .
C10A C18A C24 117.7(8) . .
C18 C17A N6A 125.1(7) 2_655 .
C18 C17A C24 118.8(7) 2_655 .
N6A C17A C24 116.1(6) . .
N8 C19A N7 125.5(7) . 2_655
N8 C19A C16B 118.0(7) . 2_655
N7 C19A C16B 116.5(6) 2_655 2_655
N9C C16B C15B 123.5(7) . .
N9C C16B C19A 115.0(7) . 2_655
C15B C16B C19A 121.5(7) . 2_655
N6 C8 C9 124.5(8) . .
N6 C8 C7 114.6(7) . .
C9 C8 C7 120.8(8) . .
C16B C15B C14B 118.6(7) . .
C2 C3 C4 119.0(8) . .
C16 C13B C14B 120.4(8) . .
C12A C13A C10A 118.5(8) . .
C13B C14B C15B 117.5(8) . .
C13A C10A C18A 120.2(8) . .
C8 C9 C10 117.3(9) . .
C3 C2 C1 120.2(8) . .
N10 C12A C13A 123.7(7) . .
C10 C11 C12 119.1(9) . .
N1 C1 C2 121.9(8) . .
N10 C24 C18A 122.7(7) . .
N10 C24 C17A 116.0(6) . .
C18A C24 C17A 121.3(7) . .
N6B C22 C21 169(2) . .
C14A C21 C22 119(4) 7_665 .
C21 C14A C23A 159(6) 7_665 .
N9C C16 C13B 122.5(8) . .
C3 C4 C5 118.2(8) . .
C11 C10 C9 119.7(9) . .
N9A C13 C14 176.0(14) . .
N9 C23A C14A 156(4) . .
N6 C12 C11 122.9(9) . .
C60 N21 C60 132(4) 2 .
N20 C81 C63 168(2) . .
C100 C101 C100 163(5) . 2_655
C14D N11 Zn1 166(4) . .

loop_
_geom_bond_atom_site_label_1
_geom_bond_atom_site_label_2
_geom_bond_distance
_geom_bond_site_symmetry_2
Zn1 N11 2.066(6) .
Zn1 N9A 2.094(7) .
Zn1 N10 2.135(6) .
Zn1 N1 2.141(6) .
Zn1 N3 2.220(7) .
Zn1 N6A 2.233(6) .
Zn2 N6B 2.026(8) .
Zn2 N9 2.064(9) .
Zn2 N6 2.086(8) .
Zn2 N9C 2.114(7) .
Zn2 N7 2.246(6) .
Zn2 N2 2.304(7) .
Cl2 O8A 1.35(2) .
Cl2 O6A 1.40(2) .
Cl2 O6 1.408(7) .
Cl2 O7 1.410(7) .
Cl2 O5 1.413(7) .
Cl2 O8 1.415(7) .
Cl2 O7A 1.45(3) .
Cl2 O5A 1.45(3) .
Cl3 O10 1.433(6) 2_655
Cl3 O10 1.433(6) .
Cl3 O9 1.440(6) .
Cl3 O9 1.440(6) 2_655
Cl1 O4 1.407(5) .
Cl1 O2 1.407(5) .
Cl1 O1 1.407(5) .
Cl1 O3 1.407(5) .
Cl4 O12A 1.334(12) .
Cl4 O14A 1.337(11) .
Cl4 O13A 1.342(12) .
Cl4 O11A 1.352(12) .
Cl4 O14 1.482(13) .
Cl4 O12 1.486(13) .
Cl4 O11 1.488(13) .
Cl4 O13 1.492(13) .
O18 Cl5 1.682(11) .
Cl5 O15 1.681(10) .
Cl5 O16 1.682(11) .
Cl5 O17 1.682(11) .
O15 Cl5 1.681(10) 5_565
C60 C61 0.76(13) .
C60 N21 1.92(8) .
N2 N5 1.329(9) .
N2 C7 1.337(10) .
N1 C1 1.341(10) .
N1 C5 1.342(10) .
N8 C19A 1.321(9) .
N8 N6A 1.321(8) .
N3 N4F 1.329(8) .
N3 C6 1.336(9) .
N10 C12A 1.343(9) .
N10 C24 1.345(9) .
N4F C7 1.334(10) .
N6A C17A 1.341(9) .
N9A C13 1.121(10) .
N6 C12 1.349(11) .
N6 C8 1.355(11) .
N7 C18 1.318(9) .
N7 C19A 1.336(9) 2_655
N5 C6 1.320(10) .
N6B C22 1.17(2) .
N9C C16 1.339(10) .
N9C C16B 1.346(9) .
N9 C23A 0.86(4) .
C18 C17A 1.329(9) 2_655
C6 C5 1.478(10) .
N20 C81 1.109(16) .
C7 C8 1.483(11) .
C5 C4 1.391(11) .
C18A C10A 1.371(12) .
C18A C24 1.399(11) .
C17A C18 1.329(9) 2_655
C17A C24 1.476(10) .
C19A N7 1.336(9) 2_655
C19A C16B 1.492(10) 2_655
C16B C15B 1.364(11) .
C16B C19A 1.492(10) 2_655
C8 C9 1.380(12) .
C15B C14B 1.403(11) .
C3 C2 1.356(12) .
C3 C4 1.384(11) .
C13B C16 1.362(12) .
C13B C14B 1.378(12) .
C13A C12A 1.362(11) .
C13A C10A 1.373(12) .
C9 C10 1.392(12) .
C2 C1 1.378(11) .
C11 C10 1.375(14) .
C11 C12 1.388(14) .
C14 C13 1.491(13) .
C22 C21 1.56(3) .
C21 C14A 1.51(3) 7_665
C14A C21 1.51(3) 7_665
C14A C23A 1.96(6) .
N21 C60 1.92(8) 2
C81 C63 1.33(3) .
C100 C101 1.37(4) .
C101 C100 1.37(4) 2_655
N11 C14D 1.18(9) .
